data_2013761
loop_
_publ_author_name
'C.R. Ross II'
'M. R. Bauer'
'R. M. Nielson'
'Abrahams, S. C.'

_publ_section_title
;
 Bis[aminoguanidinium(1+)] hexafluorozirconate(IV): redeterminations
 and normal probability analysis
;
_journal_issue 1
_journal_name_full 'Acta Crystallographica Section C'
_journal_page_first m24
_journal_page_last m26
_journal_paper_doi 10.1107/S0108270103027264
_journal_volume 60
_journal_year 2004
_chemical_formula_moiety '(C H7 N4)2, F6 Zr'
_chemical_formula_sum 'C2 H14 F6 N8 Zr'
_chemical_formula_weight 355.43
_chemical_name_systematic
;
 ?
;
_space_group_IT_number 14
_symmetry_cell_setting monoclinic
_symmetry_space_group_name_Hall '-P 2ybc'
_symmetry_space_group_name_H-M 'P 1 21/c 1'
_atom_sites_solution_hydrogens geom
_atom_sites_solution_primary direct
_atom_sites_solution_secondary difmap
_audit_creation_method SHELXL-97
_cell_angle_alpha 90.00
_cell_angle_beta 99.629(3)
_cell_angle_gamma 90.00
_cell_formula_units_Z 2
_cell_length_a 6.3709(3)
_cell_length_b 6.3296(3)
_cell_length_c 14.5646(6)
_cell_measurement_reflns_used 25
_cell_measurement_temperature 293(2)
_cell_measurement_theta_max 20.769
_cell_measurement_theta_min 19.931
_cell_volume 579.05(5)
_computing_cell_refinement 'CAD-4 Software'
_computing_data_collection 'CAD-4 Software (Enraf--Nonius, 1989)'
_computing_data_reduction 'maxus (Mackay et al., 1999)'
_computing_molecular_graphics 'OrtepII (Johnson, 1976)'
_computing_structure_refinement 'SHELXL97 (Sheldrick, 1997)'
_computing_structure_solution 'SIR97 (Altomare et al., 1994)'
_diffrn_ambient_temperature 293(2)
_diffrn_measured_fraction_theta_full 0.999
_diffrn_measured_fraction_theta_max 0.999
_diffrn_measurement_device_type MACH3
_diffrn_measurement_method \w-2\q
_diffrn_radiation_monochromator graphite
_diffrn_radiation_source 'fine-focus sealed tube'
_diffrn_radiation_type MoK\a
_diffrn_radiation_wavelength 0.71073
_diffrn_reflns_av_R_equivalents 0.0169
_diffrn_reflns_av_sigmaI/netI 0.0264
_diffrn_reflns_limit_h_max 8
_diffrn_reflns_limit_h_min -8
_diffrn_reflns_limit_k_max 8
_diffrn_reflns_limit_k_min -8
_diffrn_reflns_limit_l_max 20
_diffrn_reflns_limit_l_min -1
_diffrn_reflns_number 3555
_diffrn_reflns_theta_full 29.98
_diffrn_reflns_theta_max 29.98
_diffrn_reflns_theta_min 2.84
_diffrn_standards_decay_% 1
_diffrn_standards_interval_time 60
_diffrn_standards_number 5
_exptl_absorpt_coefficient_mu 1.025
_exptl_absorpt_correction_T_max 0.815
_exptl_absorpt_correction_T_min 0.694
_exptl_absorpt_correction_type '\y scan'
_exptl_absorpt_process_details 'North et al., 1968'
_exptl_crystal_colour colorless
_exptl_crystal_density_diffrn 2.039
_exptl_crystal_density_method 'not measured'
_exptl_crystal_description blocky
_exptl_crystal_F_000 352
_exptl_crystal_size_max 0.590
_exptl_crystal_size_mid 0.370
_exptl_crystal_size_min 0.200
_refine_diff_density_max 0.555
_refine_diff_density_min -0.456
_refine_ls_extinction_coef 0.0209(17)
_refine_ls_extinction_expression Fc^*^=kFc[1+0.001xFc^2^\l^3^/sin(2\q)]^-1/4^
_refine_ls_extinction_method SHELXL97
_refine_ls_goodness_of_fit_ref 1.097
_refine_ls_hydrogen_treatment constr
_refine_ls_matrix_type full
_refine_ls_number_parameters 81
_refine_ls_number_reflns 1681
_refine_ls_number_restraints 0
_refine_ls_restrained_S_all 1.097
_refine_ls_R_factor_all 0.0214
_refine_ls_R_factor_gt 0.0187
_refine_ls_shift/su_max 0.000
_refine_ls_shift/su_mean 0.000
_refine_ls_structure_factor_coef Fsqd
_refine_ls_weighting_details 'calc w=1/[\s^2^(Fo^2^)+(0.0258P)^2^+0.0641P] where P=(Fo^2^+2Fc^2^)/3'
_refine_ls_weighting_scheme calc
_refine_ls_wR_factor_gt 0.0508
_refine_ls_wR_factor_ref 0.0529
_reflns_number_gt 1503
_reflns_number_total 1681
_reflns_threshold_expression I>2\s(I)
_cod_data_source_file fg1714.cif
_cod_data_source_block II
_cod_original_sg_symbol_H-M 'P 21/c'
_cod_database_code 2013761
_cod_database_fobs_code 2013761

loop_
_symmetry_equiv_pos_as_xyz
'x, y, z'
'-x, y+1/2, -z+1/2'
'-x, -y, -z'
'x, -y-1/2, z-1/2'

loop_
_atom_site_label
_atom_site_fract_x
_atom_site_fract_y
_atom_site_fract_z
_atom_site_U_iso_or_equiv
_atom_site_adp_type
_atom_site_calc_flag
_atom_site_refinement_flags
_atom_site_occupancy
_atom_site_disorder_assembly
_atom_site_disorder_group
_atom_site_type_symbol
Zr 0.0000 0.0000 0.0000 0.02124(7) Uani d S 1 . . Zr
F1 0.15005(16) -0.01696(11) 0.13172(7) 0.0367(2) Uani d . 1 . . F
F2 -0.11519(11) 0.28480(11) 0.02762(5) 0.03881(17) Uani d . 1 . . F
F3 0.25212(11) 0.13923(13) -0.04047(5) 0.04346(19) Uani d . 1 . . F
N1 0.0597(2) 0.47446(19) 0.20912(10) 0.0395(3) Uani d . 1 . . N
H1A 0.0102 0.4711 0.2605 0.043(2) Uiso calc R 1 . . H
H1B -0.0260 0.4799 0.1569 0.043 Uiso calc R 1 . . H
N2 0.4039(2) 0.4630(2) 0.28952(9) 0.0373(2) Uani d . 1 . . N
H2A 0.3571 0.4595 0.3416 0.043 Uiso calc R 1 . . H
H2B 0.5387 0.4610 0.2891 0.043 Uiso calc R 1 . . H
N3 0.3382(2) 0.48007(16) 0.12922(10) 0.0327(2) Uani d . 1 . . N
H3 0.2492 0.4949 0.0783 0.048(7) Uiso calc R 1 . . H
N4 0.5559(2) 0.4651(2) 0.12695(10) 0.0384(3) Uani d . 1 . . N
H4A 0.5993 0.5816 0.1014 0.055(4) Uiso calc R 1 . . H
H4B 0.5804 0.3532 0.0933 0.055 Uiso calc R 1 . . H
C 0.2690(2) 0.47126(17) 0.21042(9) 0.0268(2) Uani d . 1 . . C

loop_
_atom_site_aniso_label
_atom_site_aniso_U_11
_atom_site_aniso_U_22
_atom_site_aniso_U_33
_atom_site_aniso_U_12
_atom_site_aniso_U_13
_atom_site_aniso_U_23
Zr 0.01877(10) 0.02983(10) 0.01602(10) 0.00160(3) 0.00552(6) 0.00139(3)
F1 0.0332(4) 0.0542(5) 0.0212(4) 0.0034(2) 0.0002(3) 0.0023(2)
F2 0.0426(4) 0.0402(4) 0.0327(3) 0.0125(3) 0.0035(3) -0.0045(3)
F3 0.0353(3) 0.0614(5) 0.0373(4) -0.0141(3) 0.0164(3) -0.0005(3)
N1 0.0258(5) 0.0613(7) 0.0327(6) -0.0004(4) 0.0090(5) -0.0043(4)
N2 0.0286(5) 0.0578(6) 0.0259(5) -0.0001(4) 0.0057(4) 0.0032(4)
N3 0.0278(5) 0.0473(6) 0.0241(5) 0.0038(3) 0.0071(4) 0.0022(3)
N4 0.0298(5) 0.0498(6) 0.0389(6) 0.0024(4) 0.0155(5) 0.0050(5)
C 0.0259(5) 0.0283(4) 0.0273(6) 0.0006(4) 0.0074(4) -0.0012(4)

loop_
_atom_type_symbol
_atom_type_description
_atom_type_scat_dispersion_real
_atom_type_scat_dispersion_imag
_atom_type_scat_source
C C 0.0033 0.0016 'International Tables Vol C Tables 4.2.6.8 and 6.1.1.4'
H H 0.0000 0.0000 'International Tables Vol C Tables 4.2.6.8 and 6.1.1.4'
N N 0.0061 0.0033 'International Tables Vol C Tables 4.2.6.8 and 6.1.1.4'
Zr Zr -2.9673 0.5597 'International Tables Vol C Tables 4.2.6.8 and 6.1.1.4'
F F 0.0171 0.0103 'International Tables Vol C Tables 4.2.6.8 and 6.1.1.4'

loop_
_geom_angle_atom_site_label_1
_geom_angle_atom_site_label_2
_geom_angle_atom_site_label_3
_geom_angle_site_symmetry_1
_geom_angle_site_symmetry_3
_geom_angle
_geom_angle_publ_flag
F1 Zr F1 3 . 180.00(7) no
F1 Zr F3 3 3 91.59(4) no
F1 Zr F3 . 3 88.41(4) no
F1 Zr F3 3 . 88.41(4) no
F1 Zr F3 . . 91.59(4) n
F3 Zr F3 3 . 180.00(6) n
F1 Zr F2 3 3 89.32(3) n
F1 Zr F2 . 3 90.68(3) no
F3 Zr F2 3 3 90.11(3) no
F3 Zr F2 . 3 89.89(3) no
F1 Zr F2 3 . 90.68(3) n
F1 Zr F2 . . 89.32(3) no
F3 Zr F2 3 . 89.89(3) no
F3 Zr F2 . . 90.11(3) n
F2 Zr F2 3 . 180.00(5) no
C N1 H1A . . 120.0 n
C N1 H1B . . 120.0 no
H1A N1 H1B . . 120.0 n
C N2 H2A . . 120.0 no
C N2 H2B . . 120.0 no
H2A N2 H2B . . 120.0 no
C N3 N4 . . 119.77(12) no
C N3 H3 . . 120.1 no
N4 N3 H3 . . 120.1 no
N3 N4 H4A . . 109.5 no
N3 N4 H4B . . 109.5 no
H4A N4 H4B . . 109.5 no
N2 C N1 . . 121.22(13) n
N2 C N3 . . 120.93(12) n
N1 C N3 . . 117.85(13) n

loop_
_geom_bond_atom_site_label_1
_geom_bond_atom_site_label_2
_geom_bond_site_symmetry_2
_geom_bond_distance
_geom_bond_publ_flag
Zr F1 3 1.9980(10) no
Zr F1 . 1.9980(10) no
Zr F3 3 2.0052(6) no
Zr F3 . 2.0052(6) no
Zr F2 3 2.0121(7) n
Zr F2 . 2.0121(7) no
N1 C . 1.3304(17) no
N1 H1A . 0.8600 no
N1 H1B . 0.8600 n
N2 C . 1.3181(18) n
N2 H2A . 0.8600 no
N2 H2B . 0.8600 n
N3 C . 1.3307(18) no
N3 N4 . 1.3961(16) n
N3 H3 . 0.8600 no
N4 H4A . 0.8900 no
N4 H4B . 0.8900 no
